data_7002476
loop_
_publ_author_name
'Dai, Feng-Rong'
'Ye, Heng-Yun'
'Li, Bin'
'Zhang, Li-Yi'
'Chen, Zhong-Ning'

_publ_section_title
;
 Low-valence oxo-centred triruthenium complexes by bridging acetate
 substitution with pyrazolyldiazine or pyridinyltetrazine ligands
;
_journal_issue 40
_journal_name_full 'Dalton Transactions'
_journal_page_first 8696
_journal_page_last 8703
_journal_paper_doi 10.1039/b908798b
_journal_year 2009
_chemical_formula_moiety 'C27 H30 Cl N6 O11 Ru3, 0.5(C6 H14), C H2 Cl2, F6 P'
_chemical_formula_sum 'C31 H39 Cl3 F6 N6 O11 P Ru3'
_chemical_formula_weight 1226.21
_chemical_name_systematic
;
?
;
_space_group_IT_number 2
_symmetry_cell_setting triclinic
_symmetry_space_group_name_Hall '-P 1'
_symmetry_space_group_name_H-M 'P -1'
_atom_sites_solution_hydrogens geom
_atom_sites_solution_primary direct
_atom_sites_solution_secondary difmap
_audit_creation_method SHELXL-97
_cell_angle_alpha 71.464(9)
_cell_angle_beta 78.345(12)
_cell_angle_gamma 79.469(11)
_cell_formula_units_Z 2
_cell_length_a 8.293(3)
_cell_length_b 16.948(6)
_cell_length_c 17.245(5)
_cell_measurement_reflns_used 4585
_cell_measurement_temperature 293(2)
_cell_measurement_theta_max 27.4680
_cell_measurement_theta_min 3.0218
_cell_volume 2232.2(13)
_computing_cell_refinement 'CrystalClear (Rigaku/MSC Inc., 2005)'
_computing_data_collection 'CrystalClear (Rigaku/MSC Inc., 2005)'
_computing_data_reduction 'CrystalClear (Rigaku/MSC Inc., 2005)'
_computing_molecular_graphics 'Bruker SHELXTL'
_computing_publication_material 'Bruker SHELXTL'
_computing_structure_refinement 'SHELXL-97 (Sheldrick, 1997)'
_computing_structure_solution 'SHELXS-97 (Sheldrick, 1990)'
_diffrn_ambient_temperature 173(2)
_diffrn_detector_area_resol_mean 28.5714
_diffrn_measured_fraction_theta_full 0.984
_diffrn_measured_fraction_theta_max 0.984
_diffrn_measurement_device_type 'RIGAKU SATURN70'
_diffrn_measurement_method '\w scans'
_diffrn_radiation_monochromator graphite
_diffrn_radiation_source 'fine-focus sealed tube'
_diffrn_radiation_type MoK\a
_diffrn_radiation_wavelength 0.71073
_diffrn_reflns_av_R_equivalents 0.0513
_diffrn_reflns_av_sigmaI/netI 0.0893
_diffrn_reflns_limit_h_max 9
_diffrn_reflns_limit_h_min -9
_diffrn_reflns_limit_k_max 20
_diffrn_reflns_limit_k_min -19
_diffrn_reflns_limit_l_max 20
_diffrn_reflns_limit_l_min -20
_diffrn_reflns_number 14364
_diffrn_reflns_theta_full 25.00
_diffrn_reflns_theta_max 25.00
_diffrn_reflns_theta_min 2.99
_exptl_absorpt_coefficient_mu 1.302
_exptl_absorpt_correction_T_max 1.0000
_exptl_absorpt_correction_T_min 0.5747
_exptl_absorpt_correction_type multi-scan
_exptl_crystal_colour brown
_exptl_crystal_density_diffrn 1.824
_exptl_crystal_density_method 'not measured'
_exptl_crystal_description Platelet
_exptl_crystal_F_000 1214
_exptl_crystal_size_max 0.2000
_exptl_crystal_size_mid 0.1000
_exptl_crystal_size_min 0.0500
_refine_diff_density_max 1.084
_refine_diff_density_min -0.843
_refine_diff_density_rms 0.147
_refine_ls_extinction_method none
_refine_ls_goodness_of_fit_ref 1.026
_refine_ls_hydrogen_treatment constr
_refine_ls_matrix_type full
_refine_ls_number_parameters 578
_refine_ls_number_reflns 7741
_refine_ls_number_restraints 30
_refine_ls_restrained_S_all 1.026
_refine_ls_R_factor_all 0.0845
_refine_ls_R_factor_gt 0.0575
_refine_ls_shift/su_max 0.062
_refine_ls_shift/su_mean 0.003
_refine_ls_structure_factor_coef Fsqd
_refine_ls_weighting_details 'calc w=1/[\s^2^(Fo^2^)+(0.0637P)^2^+4.0093P] where P=(Fo^2^+2Fc^2^)/3'
_refine_ls_weighting_scheme calc
_refine_ls_wR_factor_gt 0.1229
_refine_ls_wR_factor_ref 0.1426
_reflns_number_gt 5681
_reflns_number_total 7741
_reflns_threshold_expression >2sigma(I)
_cod_data_source_file b908798b.txt
_cod_data_source_block compound_3
_cod_depositor_comments
;
The following automatic conversions were performed:
'_exptl_absorpt_correction_type' value 'Multi-scan' changed to
'multi-scan' according to
'/home/saulius/struct/CIF-dictionaries/cif_core.dic' dictionary named
'cif_core.dic' version 2.4.1 from 2010-06-29.

Automatic conversion script
Id: cif_fix_enum 1527 2010-12-29 10:47:43Z saulius 
;
_cod_original_cell_volume 2232.5(12)
_cod_database_code 7002476

loop_
_symmetry_equiv_pos_as_xyz
'x, y, z'
'-x, -y, -z'

loop_
_atom_site_label
_atom_site_type_symbol
_atom_site_fract_x
_atom_site_fract_y
_atom_site_fract_z
_atom_site_U_iso_or_equiv
_atom_site_adp_type
_atom_site_occupancy
_atom_site_symmetry_multiplicity
_atom_site_calc_flag
_atom_site_refinement_flags
_atom_site_disorder_assembly
_atom_site_disorder_group
Ru1 Ru 0.17903(7) 0.29306(3) 0.39792(3) 0.01910(16) Uani 1 1 d . . .
Ru2 Ru 0.41658(7) 0.31309(3) 0.22241(3) 0.01892(16) Uani 1 1 d . . .
Ru3 Ru 0.24632(7) 0.13450(4) 0.31494(3) 0.02110(16) Uani 1 1 d . . .
Cl1 Cl 0.8113(2) 0.34522(12) 0.23885(11) 0.0307(4) Uani 1 1 d . . .
O1 O 0.2737(6) 0.2435(3) 0.3101(3) 0.0201(10) Uani 1 1 d . . .
O2 O 0.0607(6) 0.4002(3) 0.3272(3) 0.0250(11) Uani 1 1 d . . .
O3 O 0.2387(6) 0.4168(3) 0.2077(3) 0.0223(11) Uani 1 1 d . . .
O4 O 0.2838(6) 0.1920(3) 0.4830(3) 0.0254(11) Uani 1 1 d . . .
O5 O 0.2777(7) 0.0821(3) 0.4379(3) 0.0300(12) Uani 1 1 d . . .
O6 O -0.0412(6) 0.2393(3) 0.4294(3) 0.0258(12) Uani 1 1 d . . .
O7 O -0.0040(6) 0.1484(3) 0.3544(3) 0.0281(12) Uani 1 1 d . . .
O8 O 0.3225(6) 0.2886(3) 0.1315(3) 0.0267(12) Uani 1 1 d . . .
O9 O 0.2022(7) 0.1701(3) 0.1954(3) 0.0325(13) Uani 1 1 d . . .
O10 O 0.6080(6) 0.2192(3) 0.2159(3) 0.0263(11) Uani 1 1 d . . .
O11 O 0.4955(6) 0.0995(3) 0.2797(3) 0.0312(12) Uani 1 1 d . . .
N1 N 0.1259(8) 0.3484(4) 0.4913(4) 0.0260(14) Uani 1 1 d . . .
N2 N 0.2670(8) 0.3779(4) 0.4979(4) 0.0274(14) Uani 1 1 d . . .
N3 N 0.3815(7) 0.3439(4) 0.3795(4) 0.0240(13) Uani 1 1 d . . .
N4 N 0.5028(7) 0.3424(3) 0.3111(3) 0.0223(13) Uani 1 1 d . . .
N5 N 0.5579(7) 0.3912(4) 0.1237(3) 0.0191(12) Uani 1 1 d . . .
N6 N 0.2176(8) 0.0111(4) 0.3173(4) 0.0269(14) Uani 1 1 d . . .
C1 C 0.6504(9) 0.3613(5) 0.3141(4) 0.0253(16) Uani 1 1 d . . .
C2 C 0.6810(10) 0.3901(5) 0.3766(5) 0.0301(18) Uani 1 1 d . . .
H2A H 0.7854 0.4038 0.3750 0.036 Uiso 1 1 calc R . .
C3 C 0.5566(9) 0.3978(5) 0.4398(5) 0.0281(18) Uani 1 1 d . . .
H3A H 0.5720 0.4179 0.4818 0.034 Uiso 1 1 calc R . .
C4 C 0.4059(10) 0.3742(5) 0.4384(4) 0.0279(17) Uani 1 1 d . . .
C5 C 0.2350(11) 0.4124(6) 0.5615(5) 0.042(2) Uani 1 1 d . . .
H5A H 0.3103 0.4350 0.5790 0.050 Uiso 1 1 calc R . .
C6 C 0.0716(12) 0.4077(7) 0.5949(6) 0.052(3) Uani 1 1 d . . .
H6A H 0.0125 0.4279 0.6381 0.063 Uiso 1 1 calc R . .
C7 C 0.0118(10) 0.3659(5) 0.5501(5) 0.0308(18) Uani 1 1 d . . .
H7A H -0.0958 0.3522 0.5610 0.037 Uiso 1 1 calc R . .
C8 C 0.5595(9) 0.4723(4) 0.1184(5) 0.0250(16) Uani 1 1 d . . .
H8A H 0.4938 0.4936 0.1595 0.030 Uiso 1 1 calc R . .
C9 C 0.6531(9) 0.5246(5) 0.0553(4) 0.0285(17) Uani 1 1 d . . .
H9A H 0.6498 0.5802 0.0539 0.034 Uiso 1 1 calc R . .
C10 C 0.7511(10) 0.4950(5) -0.0055(4) 0.0315(19) Uani 1 1 d . . .
H10A H 0.8158 0.5298 -0.0487 0.038 Uiso 1 1 calc R . .
C11 C 0.7524(10) 0.4113(5) -0.0015(5) 0.0322(18) Uani 1 1 d . . .
H11A H 0.8191 0.3888 -0.0417 0.039 Uiso 1 1 calc R . .
C12 C 0.6537(9) 0.3631(5) 0.0625(4) 0.0286(17) Uani 1 1 d . . .
H12A H 0.6526 0.3079 0.0640 0.034 Uiso 1 1 calc R . .
C13 C 0.3060(12) -0.0210(5) 0.2588(6) 0.044(2) Uani 1 1 d . . .
H13A H 0.3800 0.0105 0.2179 0.053 Uiso 1 1 calc R . .
C14 C 0.2910(13) -0.1000(6) 0.2570(6) 0.056(3) Uani 1 1 d . . .
H14A H 0.3546 -0.1209 0.2152 0.068 Uiso 1 1 calc R . .
C15 C 0.1846(13) -0.1474(6) 0.3157(6) 0.050(2) Uani 1 1 d . . .
H15A H 0.1756 -0.2012 0.3155 0.060 Uiso 1 1 calc R . .
C16 C 0.0896(10) -0.1136(5) 0.3758(5) 0.0336(19) Uani 1 1 d . . .
H16A H 0.0131 -0.1439 0.4162 0.040 Uiso 1 1 calc R . .
C17 C 0.1093(10) -0.0350(5) 0.3753(5) 0.0300(18) Uani 1 1 d . . .
H17A H 0.0459 -0.0127 0.4163 0.036 Uiso 1 1 calc R . .
C18 C 0.1121(9) 0.4390(5) 0.2529(4) 0.0236(16) Uani 1 1 d . . .
C19 C 0.0089(10) 0.5203(4) 0.2148(5) 0.0288(17) Uani 1 1 d . . .
H19A H 0.0587 0.5441 0.1586 0.043 Uiso 1 1 calc R . .
H19B H 0.0037 0.5589 0.2459 0.043 Uiso 1 1 calc R . .
H19C H -0.1012 0.5096 0.2156 0.043 Uiso 1 1 calc R . .
C20 C 0.2392(10) 0.2328(5) 0.1334(4) 0.0298(18) Uani 1 1 d U . .
C21 C 0.1671(12) 0.2427(6) 0.0586(5) 0.047(3) Uani 1 1 d U . .
H21A H 0.2007 0.2918 0.0161 0.071 Uiso 1 1 calc R . .
H21B H 0.0483 0.2486 0.0718 0.071 Uiso 1 1 calc R . .
H21C H 0.2056 0.1942 0.0394 0.071 Uiso 1 1 calc R . .
C22 C 0.6142(9) 0.1409(5) 0.2415(4) 0.0223(16) Uani 1 1 d . . .
C23 C 0.7815(10) 0.0913(5) 0.2259(5) 0.0324(19) Uani 1 1 d . . .
H23A H 0.8616 0.1290 0.1964 0.049 Uiso 1 1 calc R . .
H23B H 0.7745 0.0555 0.1936 0.049 Uiso 1 1 calc R . .
H23C H 0.8150 0.0576 0.2778 0.049 Uiso 1 1 calc R . .
C24 C 0.3056(9) 0.1140(4) 0.4893(4) 0.0236(16) Uani 1 1 d . . .
C25 C 0.3604(10) 0.0558(5) 0.5685(4) 0.0317(19) Uani 1 1 d . . .
H25A H 0.3719 -0.0012 0.5674 0.047 Uiso 1 1 calc R . .
H25B H 0.2790 0.0632 0.6148 0.047 Uiso 1 1 calc R . .
H25C H 0.4651 0.0685 0.5739 0.047 Uiso 1 1 calc R . .
C26 C -0.0894(9) 0.1873(4) 0.4036(4) 0.0217(16) Uani 1 1 d . . .
C27 C -0.2645(9) 0.1682(5) 0.4350(5) 0.0350(19) Uani 1 1 d . . .
H27A H -0.3178 0.2009 0.4716 0.052 Uiso 1 1 calc R . .
H27B H -0.2638 0.1096 0.4643 0.052 Uiso 1 1 calc R . .
H27C H -0.3239 0.1819 0.3891 0.052 Uiso 1 1 calc R . .
P1 P 0.5873(3) 0.37867(15) -0.27718(15) 0.0406(6) Uani 1 1 d . . .
F1 F 0.5672(9) 0.3595(4) -0.1807(3) 0.084(2) Uani 1 1 d . . .
F2 F 0.4015(7) 0.4224(4) -0.2772(4) 0.0734(18) Uani 1 1 d . . .
F3 F 0.6080(8) 0.3990(5) -0.3760(4) 0.076(2) Uani 1 1 d . . .
F4 F 0.7756(6) 0.3364(3) -0.2805(3) 0.0536(14) Uani 1 1 d . . .
F5 F 0.5306(8) 0.2911(4) -0.2644(6) 0.108(3) Uani 1 1 d . . .
F6 F 0.6435(7) 0.4663(3) -0.2898(3) 0.0525(14) Uani 1 1 d . . .
C03 C 0.497(3) 0.0469(5) -0.006(3) 0.387(18) Uani 1 1 d DU . .
H03A H 0.4814 0.0786 -0.0624 0.464 Uiso 1 1 calc R . .
H03B H 0.4053 0.0655 0.0315 0.464 Uiso 1 1 calc R . .
C04 C 0.661(3) 0.0598(11) 0.011(2) 0.375(18) Uani 1 1 d DU . .
H04A H 0.6774 0.0272 0.0674 0.450 Uiso 1 1 calc R . .
H04B H 0.7525 0.0418 -0.0267 0.450 Uiso 1 1 calc R . .
C05 C 0.656(4) 0.1522(11) 0.0010(19) 0.344(18) Uani 1 1 d DU . .
H05A H 0.7666 0.1645 -0.0028 0.515 Uiso 1 1 calc R . .
H05B H 0.5869 0.1661 0.0478 0.515 Uiso 1 1 calc R . .
H05C H 0.6121 0.1846 -0.0486 0.515 Uiso 1 1 calc R . .
C01 C 0.225(3) 0.197(2) -0.193(2) 0.17(4) Uani 0.408(13) 1 d PD A 1
H01A H 0.2210 0.1864 -0.2445 0.208 Uiso 0.408(13) 1 calc PR A 1
H01B H 0.3053 0.2354 -0.2035 0.208 Uiso 0.408(13) 1 calc PR A 1
Cl11 Cl 0.029(2) 0.2413(9) -0.1551(13) 0.194(9) Uani 0.408(13) 1 d PD A 1
Cl12 Cl 0.288(2) 0.1019(12) -0.1206(14) 0.248(12) Uani 0.408(13) 1 d PD A 1
C02 C 0.152(4) 0.2282(18) -0.2052(16) 0.23(3) Uani 0.592(13) 1 d PD A 2
H02A H 0.0814 0.2805 -0.2248 0.274 Uiso 0.592(13) 1 calc PR A 2
H02B H 0.2416 0.2403 -0.1841 0.274 Uiso 0.592(13) 1 calc PR A 2
Cl13 Cl 0.2347(13) 0.1861(8) -0.2882(10) 0.203(7) Uani 0.592(13) 1 d PD A 2
Cl14 Cl 0.036(4) 0.158(2) -0.1251(11) 0.72(5) Uani 0.592(13) 1 d PD A 2

loop_
_atom_site_aniso_label
_atom_site_aniso_U_11
_atom_site_aniso_U_22
_atom_site_aniso_U_33
_atom_site_aniso_U_23
_atom_site_aniso_U_13
_atom_site_aniso_U_12
Ru1 0.0191(3) 0.0170(3) 0.0203(3) -0.0035(2) -0.0013(2) -0.0055(2)
Ru2 0.0199(3) 0.0167(3) 0.0187(3) -0.0031(2) -0.0009(2) -0.0047(2)
Ru3 0.0231(3) 0.0170(3) 0.0222(3) -0.0041(2) -0.0018(3) -0.0050(2)
Cl1 0.0241(10) 0.0374(11) 0.0309(10) -0.0105(9) -0.0012(8) -0.0070(8)
O1 0.024(3) 0.016(2) 0.016(2) 0.002(2) -0.004(2) -0.004(2)
O2 0.024(3) 0.026(3) 0.024(3) -0.002(2) -0.002(2) -0.009(2)
O3 0.023(3) 0.019(3) 0.020(2) -0.001(2) -0.002(2) 0.001(2)
O4 0.027(3) 0.028(3) 0.021(2) -0.005(2) -0.005(2) -0.006(2)
O5 0.039(3) 0.021(3) 0.028(3) -0.003(2) -0.001(3) -0.008(2)
O6 0.034(3) 0.021(3) 0.026(3) -0.008(2) -0.001(2) -0.013(2)
O7 0.028(3) 0.019(3) 0.039(3) -0.010(2) -0.003(3) -0.008(2)
O8 0.031(3) 0.023(3) 0.027(3) -0.006(2) -0.004(2) -0.006(2)
O9 0.041(3) 0.029(3) 0.029(3) -0.001(2) -0.009(3) -0.020(3)
O10 0.027(3) 0.015(3) 0.035(3) -0.005(2) -0.002(2) -0.006(2)
O11 0.028(3) 0.025(3) 0.037(3) -0.007(2) 0.001(3) -0.007(2)
N1 0.026(4) 0.021(3) 0.032(3) -0.007(3) -0.004(3) -0.008(3)
N2 0.024(3) 0.031(4) 0.029(3) -0.015(3) 0.003(3) -0.004(3)
N3 0.023(3) 0.022(3) 0.027(3) -0.008(3) 0.000(3) -0.005(3)
N4 0.026(3) 0.012(3) 0.024(3) -0.002(2) -0.002(3) 0.001(2)
N5 0.022(3) 0.018(3) 0.018(3) -0.006(2) -0.002(3) -0.004(2)
N6 0.028(4) 0.021(3) 0.027(3) -0.005(3) -0.004(3) 0.001(3)
C1 0.024(4) 0.025(4) 0.026(4) -0.005(3) -0.004(3) -0.003(3)
C2 0.025(4) 0.030(4) 0.037(4) -0.011(4) -0.004(4) -0.007(3)
C3 0.027(4) 0.026(4) 0.039(4) -0.011(3) -0.013(4) -0.010(3)
C4 0.031(4) 0.024(4) 0.025(4) -0.004(3) -0.001(3) -0.004(3)
C5 0.041(5) 0.057(6) 0.040(5) -0.035(5) 0.012(4) -0.022(4)
C6 0.057(6) 0.070(7) 0.042(5) -0.037(5) 0.011(5) -0.022(5)
C7 0.025(4) 0.034(5) 0.033(4) -0.015(4) 0.010(4) -0.008(3)
C8 0.025(4) 0.017(4) 0.029(4) -0.003(3) -0.001(3) -0.001(3)
C9 0.027(4) 0.023(4) 0.028(4) 0.002(3) -0.001(3) -0.006(3)
C10 0.039(5) 0.032(5) 0.019(4) 0.002(3) -0.004(4) -0.011(4)
C11 0.029(4) 0.036(5) 0.022(4) -0.004(3) 0.006(3) -0.001(4)
C12 0.026(4) 0.029(4) 0.028(4) -0.011(3) 0.004(3) -0.003(3)
C13 0.054(6) 0.031(5) 0.048(5) -0.020(4) 0.013(5) -0.013(4)
C14 0.071(7) 0.035(5) 0.069(6) -0.038(5) 0.027(6) -0.023(5)
C15 0.067(7) 0.027(5) 0.059(6) -0.024(5) 0.002(5) -0.007(5)
C16 0.034(5) 0.020(4) 0.044(5) -0.006(4) -0.002(4) -0.009(3)
C17 0.032(5) 0.021(4) 0.037(4) -0.009(3) -0.005(4) -0.003(3)
C18 0.024(4) 0.025(4) 0.026(4) -0.008(3) -0.006(3) -0.008(3)
C19 0.031(4) 0.019(4) 0.030(4) 0.001(3) -0.012(4) 0.006(3)
C20 0.037(5) 0.034(4) 0.016(3) 0.002(3) -0.008(3) -0.012(4)
C21 0.063(6) 0.063(6) 0.018(4) 0.014(4) -0.028(4) -0.034(5)
C22 0.021(4) 0.026(4) 0.022(3) -0.005(3) -0.007(3) -0.003(3)
C23 0.028(4) 0.024(4) 0.034(4) -0.001(3) 0.003(4) 0.003(3)
C24 0.021(4) 0.015(4) 0.030(4) -0.002(3) -0.004(3) 0.000(3)
C25 0.044(5) 0.028(4) 0.022(4) 0.000(3) -0.018(4) 0.000(4)
C26 0.014(4) 0.023(4) 0.026(4) -0.004(3) -0.004(3) -0.003(3)
C27 0.022(4) 0.036(5) 0.045(5) -0.008(4) -0.004(4) -0.005(4)
P1 0.0362(13) 0.0346(13) 0.0531(14) -0.0203(11) 0.0029(12) -0.0068(10)
F1 0.110(6) 0.061(4) 0.043(3) 0.006(3) 0.015(3) 0.018(4)
F2 0.037(3) 0.070(4) 0.105(5) -0.028(4) 0.002(3) 0.002(3)
F3 0.060(4) 0.121(6) 0.067(4) -0.060(4) -0.019(3) 0.008(4)
F4 0.034(3) 0.057(4) 0.069(4) -0.022(3) -0.006(3) 0.002(3)
F5 0.066(5) 0.059(4) 0.213(9) -0.072(5) 0.017(5) -0.026(4)
F6 0.072(4) 0.032(3) 0.060(3) -0.011(3) -0.018(3) -0.014(3)
C03 0.62(5) 0.27(3) 0.34(3) -0.13(3) -0.30(3) 0.10(4)
C04 0.61(5) 0.27(3) 0.33(2) -0.14(3) -0.31(3) 0.10(3)
C05 0.59(5) 0.23(3) 0.31(3) -0.15(3) -0.32(3) 0.11(3)
C01 0.04(2) 0.12(4) 0.37(11) -0.08(6) -0.07(4) 0.02(2)
Cl11 0.164(16) 0.119(12) 0.23(2) -0.010(12) 0.025(14) 0.008(10)
Cl12 0.27(3) 0.25(3) 0.20(2) -0.040(18) -0.033(18) -0.03(2)
C02 0.06(2) 0.32(7) 0.25(6) -0.09(5) 0.00(3) 0.10(3)
Cl13 0.135(9) 0.235(13) 0.330(18) -0.209(13) -0.059(10) 0.006(8)
Cl14 1.38(14) 0.30(4) 0.53(6) 0.04(4) -0.66(8) 0.01(6)

loop_
_atom_type_symbol
_atom_type_description
_atom_type_scat_dispersion_real
_atom_type_scat_dispersion_imag
_atom_type_scat_source
C C 0.0033 0.0016 'International Tables Vol C Tables 4.2.6.8 and 6.1.1.4'
H H 0.0000 0.0000 'International Tables Vol C Tables 4.2.6.8 and 6.1.1.4'
N N 0.0061 0.0033 'International Tables Vol C Tables 4.2.6.8 and 6.1.1.4'
O O 0.0106 0.0060 'International Tables Vol C Tables 4.2.6.8 and 6.1.1.4'
F F 0.0171 0.0103 'International Tables Vol C Tables 4.2.6.8 and 6.1.1.4'
P P 0.1023 0.0942 'International Tables Vol C Tables 4.2.6.8 and 6.1.1.4'
Cl Cl 0.1484 0.1585 'International Tables Vol C Tables 4.2.6.8 and 6.1.1.4'
Ru Ru -1.2594 0.8363 'International Tables Vol C Tables 4.2.6.8 and 6.1.1.4'

loop_
_geom_angle_atom_site_label_1
_geom_angle_atom_site_label_2
_geom_angle_atom_site_label_3
_geom_angle
_geom_angle_site_symmetry_1
_geom_angle_site_symmetry_3
_geom_angle_publ_flag
O1 Ru1 N3 89.3(2) . . ?
O1 Ru1 O2 97.02(19) . . ?
N3 Ru1 O2 92.3(2) . . ?
O1 Ru1 N1 168.6(2) . . ?
N3 Ru1 N1 79.9(2) . . ?
O2 Ru1 N1 87.1(2) . . ?
O1 Ru1 O4 91.18(19) . . ?
N3 Ru1 O4 87.9(2) . . ?
O2 Ru1 O4 171.8(2) . . ?
N1 Ru1 O4 84.9(2) . . ?
O1 Ru1 O6 95.77(19) . . ?
N3 Ru1 O6 174.4(2) . . ?
O2 Ru1 O6 89.45(19) . . ?
N1 Ru1 O6 94.9(2) . . ?
O4 Ru1 O6 89.58(19) . . ?
O1 Ru2 N4 88.0(2) . . ?
O1 Ru2 O10 95.6(2) . . ?
N4 Ru2 O10 92.9(2) . . ?
O1 Ru2 O3 93.16(19) . . ?
N4 Ru2 O3 92.1(2) . . ?
O10 Ru2 O3 170.11(19) . . ?
O1 Ru2 O8 92.50(19) . . ?
N4 Ru2 O8 177.4(2) . . ?
O10 Ru2 O8 89.6(2) . . ?
O3 Ru2 O8 85.35(19) . . ?
O1 Ru2 N5 176.3(2) . . ?
N4 Ru2 N5 94.6(2) . . ?
O10 Ru2 N5 86.9(2) . . ?
O3 Ru2 N5 84.2(2) . . ?
O8 Ru2 N5 84.8(2) . . ?
O1 Ru3 O7 94.8(2) . . ?
O1 Ru3 O9 93.14(19) . . ?
O7 Ru3 O9 89.4(2) . . ?
O1 Ru3 O11 94.5(2) . . ?
O7 Ru3 O11 170.47(19) . . ?
O9 Ru3 O11 91.9(2) . . ?
O1 Ru3 O5 95.12(19) . . ?
O7 Ru3 O5 87.9(2) . . ?
O9 Ru3 O5 171.50(19) . . ?
O11 Ru3 O5 89.5(2) . . ?
O1 Ru3 N6 178.6(2) . . ?
O7 Ru3 N6 85.9(2) . . ?
O9 Ru3 N6 85.7(2) . . ?
O11 Ru3 N6 84.8(2) . . ?
O5 Ru3 N6 86.1(2) . . ?
Ru3 O1 Ru1 123.0(2) . . ?
Ru3 O1 Ru2 123.7(3) . . ?
Ru1 O1 Ru2 113.0(2) . . ?
C18 O2 Ru1 125.9(5) . . ?
C18 O3 Ru2 134.3(4) . . ?
C24 O4 Ru1 130.9(4) . . ?
C24 O5 Ru3 131.2(5) . . ?
C26 O6 Ru1 131.8(5) . . ?
C26 O7 Ru3 130.4(4) . . ?
C20 O8 Ru2 132.3(5) . . ?
C20 O9 Ru3 132.0(5) . . ?
C22 O10 Ru2 131.8(5) . . ?
C22 O11 Ru3 132.8(5) . . ?
C7 N1 N2 105.3(6) . . ?
C7 N1 Ru1 145.1(5) . . ?
N2 N1 Ru1 109.6(4) . . ?
C5 N2 N1 110.3(6) . . ?
C5 N2 C4 131.3(7) . . ?
N1 N2 C4 118.2(6) . . ?
C4 N3 N4 120.9(6) . . ?
C4 N3 Ru1 117.6(5) . . ?
N4 N3 Ru1 121.2(4) . . ?
C1 N4 N3 116.0(6) . . ?
C1 N4 Ru2 131.8(5) . . ?
N3 N4 Ru2 112.1(4) . . ?
C12 N5 C8 116.5(6) . . ?
C12 N5 Ru2 121.8(5) . . ?
C8 N5 Ru2 121.7(5) . . ?
C13 N6 C17 118.4(7) . . ?
C13 N6 Ru3 119.3(5) . . ?
C17 N6 Ru3 122.3(5) . . ?
N4 C1 C2 123.6(7) . . ?
N4 C1 Cl1 117.4(5) . . ?
C2 C1 Cl1 118.9(6) . . ?
C3 C2 C1 119.5(7) . . ?
C3 C2 H2A 120.3 . . ?
C1 C2 H2A 120.3 . . ?
C2 C3 C4 116.6(7) . . ?
C2 C3 H3A 121.7 . . ?
C4 C3 H3A 121.7 . . ?
N3 C4 C3 122.9(7) . . ?
N3 C4 N2 113.1(6) . . ?
C3 C4 N2 124.0(7) . . ?
C6 C5 N2 107.3(7) . . ?
C6 C5 H5A 126.4 . . ?
N2 C5 H5A 126.4 . . ?
C5 C6 C7 105.4(8) . . ?
C5 C6 H6A 127.3 . . ?
C7 C6 H6A 127.3 . . ?
N1 C7 C6 111.8(7) . . ?
N1 C7 H7A 124.1 . . ?
C6 C7 H7A 124.1 . . ?
N5 C8 C9 123.0(7) . . ?
N5 C8 H8A 118.5 . . ?
C9 C8 H8A 118.5 . . ?
C8 C9 C10 119.8(7) . . ?
C8 C9 H9A 120.1 . . ?
C10 C9 H9A 120.1 . . ?
C9 C10 C11 118.5(7) . . ?
C9 C10 H10A 120.7 . . ?
C11 C10 H10A 120.7 . . ?
C12 C11 C10 118.5(7) . . ?
C12 C11 H11A 120.7 . . ?
C10 C11 H11A 120.7 . . ?
N5 C12 C11 123.7(7) . . ?
N5 C12 H12A 118.2 . . ?
C11 C12 H12A 118.2 . . ?
N6 C13 C14 121.7(8) . . ?
N6 C13 H13A 119.2 . . ?
C14 C13 H13A 119.2 . . ?
C15 C14 C13 120.5(9) . . ?
C15 C14 H14A 119.8 . . ?
C13 C14 H14A 119.8 . . ?
C14 C15 C16 118.1(8) . . ?
C14 C15 H15A 120.9 . . ?
C16 C15 H15A 120.9 . . ?
C17 C16 C15 119.3(8) . . ?
C17 C16 H16A 120.4 . . ?
C15 C16 H16A 120.4 . . ?
N6 C17 C16 122.0(8) . . ?
N6 C17 H17A 119.0 . . ?
C16 C17 H17A 119.0 . . ?
O3 C18 O2 126.8(7) . . ?
O3 C18 C19 116.7(6) . . ?
O2 C18 C19 116.5(7) . . ?
C18 C19 H19A 109.5 . . ?
C18 C19 H19B 109.5 . . ?
H19A C19 H19B 109.5 . . ?
C18 C19 H19C 109.5 . . ?
H19A C19 H19C 109.5 . . ?
H19B C19 H19C 109.5 . . ?
O8 C20 O9 126.5(6) . . ?
O8 C20 C21 117.5(7) . . ?
O9 C20 C21 115.9(7) . . ?
C20 C21 H21A 109.5 . . ?
C20 C21 H21B 109.5 . . ?
H21A C21 H21B 109.5 . . ?
C20 C21 H21C 109.5 . . ?
H21A C21 H21C 109.5 . . ?
H21B C21 H21C 109.5 . . ?
O11 C22 O10 126.8(7) . . ?
O11 C22 C23 116.8(7) . . ?
O10 C22 C23 116.5(6) . . ?
C22 C23 H23A 109.5 . . ?
C22 C23 H23B 109.5 . . ?
H23A C23 H23B 109.5 . . ?
C22 C23 H23C 109.5 . . ?
H23A C23 H23C 109.5 . . ?
H23B C23 H23C 109.5 . . ?
O5 C24 O4 125.8(6) . . ?
O5 C24 C25 118.1(6) . . ?
O4 C24 C25 116.0(6) . . ?
C24 C25 H25A 109.5 . . ?
C24 C25 H25B 109.5 . . ?
H25A C25 H25B 109.5 . . ?
C24 C25 H25C 109.5 . . ?
H25A C25 H25C 109.5 . . ?
H25B C25 H25C 109.5 . . ?
O7 C26 O6 126.4(7) . . ?
O7 C26 C27 116.3(6) . . ?
O6 C26 C27 117.3(7) . . ?
C26 C27 H27A 109.5 . . ?
C26 C27 H27B 109.5 . . ?
H27A C27 H27B 109.5 . . ?
C26 C27 H27C 109.5 . . ?
H27A C27 H27C 109.5 . . ?
H27B C27 H27C 109.5 . . ?
F1 P1 F5 89.4(5) . . ?
F1 P1 F6 90.5(3) . . ?
F5 P1 F6 179.8(5) . . ?
F1 P1 F2 90.9(4) . . ?
F5 P1 F2 90.9(4) . . ?
F6 P1 F2 89.0(3) . . ?
F1 P1 F4 90.9(3) . . ?
F5 P1 F4 89.9(4) . . ?
F6 P1 F4 90.3(3) . . ?
F2 P1 F4 178.0(4) . . ?
F1 P1 F3 179.6(4) . . ?
F5 P1 F3 91.1(5) . . ?
F6 P1 F3 89.0(3) . . ?
F2 P1 F3 89.0(4) . . ?
F4 P1 F3 89.2(3) . . ?
C04 C03 C03 107.1(10) . 2_655 ?
C04 C03 H03A 110.3 . . ?
C03 C03 H03A 110.3 2_655 . ?
C04 C03 H03B 110.3 . . ?
C03 C03 H03B 110.3 2_655 . ?
H03A C03 H03B 108.5 . . ?
C05 C04 C03 107.9(9) . . ?
C05 C04 H04A 110.1 . . ?
C03 C04 H04A 110.1 . . ?
C05 C04 H04B 110.1 . . ?
C03 C04 H04B 110.1 . . ?
H04A C04 H04B 108.4 . . ?
C04 C05 H05A 109.5 . . ?
C04 C05 H05B 109.5 . . ?
H05A C05 H05B 109.5 . . ?
C04 C05 H05C 109.5 . . ?
H05A C05 H05C 109.5 . . ?
H05B C05 H05C 109.5 . . ?
Cl12 C01 Cl11 110.4(9) . . ?
Cl12 C01 H01A 109.7 . . ?
Cl11 C01 H01A 109.7 . . ?
Cl12 C01 H01B 109.5 . . ?
Cl11 C01 H01B 109.5 . . ?
H01A C01 H01B 108.1 . . ?
Cl13 C02 Cl14 111.1(9) . . ?
Cl13 C02 H02A 109.4 . . ?
Cl14 C02 H02A 109.4 . . ?
Cl13 C02 H02B 109.4 . . ?
Cl14 C02 H02B 109.4 . . ?
H02A C02 H02B 108.0 . . ?

loop_
_geom_bond_atom_site_label_1
_geom_bond_atom_site_label_2
_geom_bond_distance
_geom_bond_site_symmetry_2
_geom_bond_publ_flag
Ru1 O1 1.924(5) . ?
Ru1 N3 1.950(6) . ?
Ru1 O2 2.042(5) . ?
Ru1 N1 2.047(6) . ?
Ru1 O4 2.053(5) . ?
Ru1 O6 2.086(5) . ?
Ru2 O1 1.933(4) . ?
Ru2 N4 2.038(6) . ?
Ru2 O10 2.045(5) . ?
Ru2 O3 2.061(5) . ?
Ru2 O8 2.066(5) . ?
Ru2 N5 2.086(6) . ?
Ru3 O1 1.876(5) . ?
Ru3 O7 2.044(5) . ?
Ru3 O9 2.045(5) . ?
Ru3 O11 2.065(5) . ?
Ru3 O5 2.072(5) . ?
Ru3 N6 2.134(6) . ?
Cl1 C1 1.712(8) . ?
O2 C18 1.266(8) . ?
O3 C18 1.250(9) . ?
O4 C24 1.273(8) . ?
O5 C24 1.251(8) . ?
O6 C26 1.259(8) . ?
O7 C26 1.265(9) . ?
O8 C20 1.259(8) . ?
O9 C20 1.277(8) . ?
O10 C22 1.253(8) . ?
O11 C22 1.262(8) . ?
N1 C7 1.308(9) . ?
N1 N2 1.391(8) . ?
N2 C5 1.361(9) . ?
N2 C4 1.386(10) . ?
N3 C4 1.337(9) . ?
N3 N4 1.391(8) . ?
N4 C1 1.335(9) . ?
N5 C12 1.347(9) . ?
N5 C8 1.352(9) . ?
N6 C13 1.326(10) . ?
N6 C17 1.348(10) . ?
C1 C2 1.398(10) . ?
C2 C3 1.363(11) . ?
C2 H2A 0.9300 . ?
C3 C4 1.387(10) . ?
C3 H3A 0.9300 . ?
C5 C6 1.367(12) . ?
C5 H5A 0.9300 . ?
C6 C7 1.407(11) . ?
C6 H6A 0.9300 . ?
C7 H7A 0.9300 . ?
C8 C9 1.367(10) . ?
C8 H8A 0.9300 . ?
C9 C10 1.360(11) . ?
C9 H9A 0.9300 . ?
C10 C11 1.398(11) . ?
C10 H10A 0.9300 . ?
C11 C12 1.364(10) . ?
C11 H11A 0.9300 . ?
C12 H12A 0.9300 . ?
C13 C14 1.376(11) . ?
C13 H13A 0.9300 . ?
C14 C15 1.353(13) . ?
C14 H14A 0.9300 . ?
C15 C16 1.381(12) . ?
C15 H15A 0.9300 . ?
C16 C17 1.369(10) . ?
C16 H16A 0.9300 . ?
C17 H17A 0.9300 . ?
C18 C19 1.512(10) . ?
C19 H19A 0.9600 . ?
C19 H19B 0.9600 . ?
C19 H19C 0.9600 . ?
C20 C21 1.478(9) . ?
C21 H21A 0.9600 . ?
C21 H21B 0.9600 . ?
C21 H21C 0.9600 . ?
C22 C23 1.507(10) . ?
C23 H23A 0.9600 . ?
C23 H23B 0.9600 . ?
C23 H23C 0.9600 . ?
C24 C25 1.509(9) . ?
C25 H25A 0.9600 . ?
C25 H25B 0.9600 . ?
C25 H25C 0.9600 . ?
C26 C27 1.500(10) . ?
C27 H27A 0.9600 . ?
C27 H27B 0.9600 . ?
C27 H27C 0.9600 . ?
P1 F1 1.570(6) . ?
P1 F5 1.574(6) . ?
P1 F6 1.574(5) . ?
P1 F2 1.583(6) . ?
P1 F4 1.592(5) . ?
P1 F3 1.607(6) . ?
C03 C04 1.523(10) . ?
C03 C03 1.527(10) 2_655 ?
C03 H03A 0.9700 . ?
C03 H03B 0.9700 . ?
C04 C05 1.511(7) . ?
C04 H04A 0.9700 . ?
C04 H04B 0.9700 . ?
C05 H05A 0.9600 . ?
C05 H05B 0.9600 . ?
C05 H05C 0.9600 . ?
C01 Cl12 1.756(10) . ?
C01 Cl11 1.756(10) . ?
C01 H01A 0.9700 . ?
C01 H01B 0.9700 . ?
C02 Cl13 1.762(10) . ?
C02 Cl14 1.757(10) . ?
C02 H02A 0.9700 . ?
C02 H02B 0.9700 . ?
